data_8104368
loop_
_publ_author_name
'Clegg, W.'

_publ_section_title
;
 Crystal structure of cesium tetroxalate dihydrate, Cs (H C2 O4) (H2 C2
 O4) (H2 O)2
;
_journal_name_full 'Zeitschrift fuer Kristallographie (149,1979-)'
_journal_page_first 211
_journal_page_last 217
_journal_volume 169
_journal_year 1984
_chemical_formula_sum 'C4 H7 Cs O10'
_chemical_name_systematic 'Cs (H C2 O4) (H2 C2 O4) (H2 O)2'
_space_group_IT_number 2
_symmetry_space_group_name_Hall '-P 1'
_symmetry_space_group_name_H-M 'P -1'
_cell_angle_alpha 94.53
_cell_angle_beta 99.49
_cell_angle_gamma 95.33
_cell_formula_units_Z 2
_cell_length_a 6.279
_cell_length_b 7.44
_cell_length_c 10.776
_cell_volume 492.088
_citation_journal_id_ASTM ZEKRDZ
_cod_data_source_file Clegg_ZEKRDZ_1984_1971.cif
_cod_data_source_block C4H7Cs1O10
_cod_original_cell_volume 492.0884
_cod_original_formula_sum 'C4 H7 Cs1 O10'
_cod_database_code 8104368

loop_
_symmetry_equiv_pos_as_xyz
x,y,z
-x,-y,-z

loop_
_atom_site_label
_atom_site_type_symbol
_atom_site_fract_x
_atom_site_fract_y
_atom_site_fract_z
_atom_site_occupancy
_atom_site_U_iso_or_equiv
H2 H+1 -0.431 -0.111 0.212 1 0.0
C4 C+4 0.4947 0.452 0.0606 1 0.0
H5 H+1 -0.2822 -0.0215 0.4044 1 0.0
O10 O-2 0.0642 -0.2631 0.1307 1 0.0
H4 H+1 -0.2615 -0.1816 0.3805 1 0.0
O7 O-2 0.3425 0.3411 0.0663 1 0.0
O9 O-2 -0.2394 -0.086 0.3526 1 0.0
O8 O-2 0.6613 0.5023 0.1484 1 0.0
C2 C+2 0.2506 0.6796 0.436 1 0.0
O5 O-2 -0.2364 0.0852 0.0691 1 0.0
H6 H+1 0.1543 -0.2549 0.0866 1 0.0
C1 C+2 0.2774 0.5686 0.5531 1 0.0
Cs1 Cs+1 0.1608 0.1564 0.2801 1 0.0
H7 H+1 -0.0462 -0.3162 0.092 1 0.0
O1 O-2 0.2529 0.402 0.534 1 0.0
H3 H+1 0.6364 0.4581 0.2107 1 0.0
O3 O-2 0.1915 0.5773 0.3293 1 0.0
O4 O-2 0.2822 0.8423 0.4455 1 0.0
H1 H+1 0.1555 0.6402 0.2739 1 0.0
O6 O-2 -0.4927 -0.0768 0.1483 1 0.0
O2 O-2 0.3222 0.6654 0.6572 1 0.0
C3 C+4 -0.4158 0.0065 0.0609 1 0.0
